data_9007659
loop_
_publ_author_name
'Collin, G.'
'Chavant, C.'
'Comes, R.'

_publ_section_title
;
 Structure and planar faults in the defective NiAs-type compound Ni17S18
;
_journal_issue 3
_journal_name_full 'Acta Crystallographica, Section B'
_journal_page_first 289
_journal_page_last 296
_journal_paper_doi 10.1107/S0108768183002426
_journal_volume 39
_journal_year 1983
_chemical_formula_structural Ni17S18
_chemical_formula_sum 'Ni53 S54'
_space_group_IT_number 152
_symmetry_space_group_name_Hall 'P 31 2"'
_symmetry_space_group_name_H-M 'P 31 2 1'
_cell_angle_alpha 90
_cell_angle_beta 90
_cell_angle_gamma 120
_cell_length_a 10.290
_cell_length_b 10.290
_cell_length_c 15.993
_cell_formula_units_Z 1
_cell_volume 1466.531
_database_code_amcsd 0009787
_exptl_crystal_density_diffrn 5.483
_cod_database_code 9007659
_amcsd_formula_title Ni17S18

loop_
_space_group_symop_operation_xyz
x,y,z
y,x,-z
-y,x-y,1/3+z
-x,-x+y,1/3-z
-x+y,-x,2/3+z
x-y,-y,2/3-z

loop_
_atom_site_label
_atom_site_fract_x
_atom_site_fract_y
_atom_site_fract_z
_atom_site_U_iso_or_equiv
Ni1 0.33280 -0.00040 0.00630 0.01153
Ni2 0.66670 -0.00630 0.00040 0.01191
Ni3 0.66760 0.34200 -0.00020 0.01368
Ni4 0.33330 0.00090 0.17860 0.01191
Ni5 0.67470 0.00930 0.16710 0.01406
Ni6 0.67370 0.33370 0.16690 0.01039
Ni7 0.00760 0.00000 0.33330 0.01191
Ni8 0.65930 0.00000 0.33330 0.01393
Ni9 0.00860 0.00000 0.83330 0.00963
Ni10 0.33390 0.00000 0.83330 0.01254
Ni11 0.66090 0.00000 0.83330 0.01013
S1 0.10900 0.22350 0.07910 0.01089
S2 0.44360 0.22210 0.08690 0.01191
S3 0.78390 0.22460 0.08020 0.00975
S4 0.10820 0.55260 0.07760 0.01330
S5 0.44060 0.55490 0.08530 0.01115
S6 0.78010 0.55460 0.08680 0.01267
S7 0.10990 0.88780 0.08780 0.00937
S8 0.44410 0.88900 0.08610 0.01267
S9 0.78000 0.89420 0.08480 0.01140

loop_
_cod_related_entry_id
_cod_related_entry_database
_cod_related_entry_code
1 AMCSD 0009787
